data_7152508
loop_
_publ_author_name
'Son, Jung-Ho'
'Hoefelmeyer, James D.'

_publ_section_title
;
 1,2-Nucleophilic addition of 2-(picolyl)organoboranes to nitrile,
 aldehyde, ketone, and amide.
;
_journal_issue 33
_journal_name_full 'Organic &amp; biomolecular chemistry'
_journal_page_first 6656
_journal_page_last 6664
_journal_paper_doi 10.1039/c2ob25518a
_journal_volume 10
_journal_year 2012
_chemical_formula_moiety 'C28 H36 B2 N4'
_chemical_formula_sum 'C28 H36 B2 N4'
_chemical_formula_weight 450.23
_chemical_name_common diethylboronpicoline-14dicyanobenzene
_chemical_name_systematic
;
?
;
_space_group_IT_number 61
_symmetry_cell_setting orthorhombic
_symmetry_space_group_name_Hall '-P 2ac 2ab'
_symmetry_space_group_name_H-M 'P b c a'
_atom_sites_solution_hydrogens geom
_atom_sites_solution_primary direct
_atom_sites_solution_secondary difmap
_audit_creation_method SHELXL-97
_cell_angle_alpha 90.00
_cell_angle_beta 90.00
_cell_angle_gamma 90.00
_cell_formula_units_Z 4
_cell_length_a 6.7145(4)
_cell_length_b 15.9589(9)
_cell_length_c 23.1949(13)
_cell_measurement_reflns_used 6923
_cell_measurement_temperature 100(2)
_cell_measurement_theta_max 25.40
_cell_measurement_theta_min 2.55
_cell_volume 2485.5(2)
_computing_cell_refinement 'Bruker SMART'
_computing_data_collection 'Bruker SMART'
_computing_data_reduction 'Bruker SAINT'
_computing_molecular_graphics 'Bruker SHELXTL'
_computing_publication_material 'Bruker SHELXTL'
_computing_structure_refinement 'Bruker SHELXTL'
_computing_structure_solution 'Bruker SHELXTL'
_diffrn_ambient_temperature 100(2)
_diffrn_measured_fraction_theta_full 1.000
_diffrn_measured_fraction_theta_max 1.000
_diffrn_measurement_device_type 'CCD area detector'
_diffrn_measurement_method 'phi and omega scans'
_diffrn_radiation_monochromator graphite
_diffrn_radiation_source 'fine-focus sealed tube'
_diffrn_radiation_type MoK\a
_diffrn_radiation_wavelength 0.71073
_diffrn_reflns_av_R_equivalents 0.0596
_diffrn_reflns_av_sigmaI/netI 0.0284
_diffrn_reflns_limit_h_max 8
_diffrn_reflns_limit_h_min -8
_diffrn_reflns_limit_k_max 19
_diffrn_reflns_limit_k_min -19
_diffrn_reflns_limit_l_max 28
_diffrn_reflns_limit_l_min -28
_diffrn_reflns_number 23210
_diffrn_reflns_theta_full 25.43
_diffrn_reflns_theta_max 25.43
_diffrn_reflns_theta_min 1.76
_exptl_absorpt_coefficient_mu 0.070
_exptl_absorpt_correction_T_max 0.9878
_exptl_absorpt_correction_T_min 0.9694
_exptl_absorpt_correction_type multi-scan
_exptl_absorpt_process_details 'SADABS (Bruker, 2003)'
_exptl_crystal_colour red
_exptl_crystal_density_diffrn 1.203
_exptl_crystal_density_method 'not measured'
_exptl_crystal_description block
_exptl_crystal_F_000 968
_exptl_crystal_size_max 0.45
_exptl_crystal_size_mid 0.21
_exptl_crystal_size_min 0.18
_refine_diff_density_max 0.219
_refine_diff_density_min -0.201
_refine_diff_density_rms 0.041
_refine_ls_extinction_method none
_refine_ls_goodness_of_fit_ref 1.015
_refine_ls_hydrogen_treatment mixed
_refine_ls_matrix_type full
_refine_ls_number_parameters 160
_refine_ls_number_reflns 2290
_refine_ls_number_restraints 0
_refine_ls_restrained_S_all 1.015
_refine_ls_R_factor_all 0.0568
_refine_ls_R_factor_gt 0.0399
_refine_ls_shift/su_max 0.000
_refine_ls_shift/su_mean 0.000
_refine_ls_structure_factor_coef Fsqd
_refine_ls_weighting_details 'calc w=1/[\s^2^(Fo^2^)+(0.0382P)^2^+1.4060P] where P=(Fo^2^+2Fc^2^)/3'
_refine_ls_weighting_scheme calc
_refine_ls_wR_factor_gt 0.0892
_refine_ls_wR_factor_ref 0.0986
_reflns_number_gt 1796
_reflns_number_total 2290
_reflns_threshold_expression >2sigma(I)
_cod_data_source_file c2ob25518a.txt
_cod_data_source_block 9
_cod_depositor_comments
;
The following automatic conversions were performed:

'_symmetry_cell_setting' value 'Orthorhombic' changed to
'orthorhombic' according to
/home/saulius/struct/CIF-dictionaries/cif_core.dic dictionary named
'cif_core.dic' version 2.4.1 from 2010-06-29.

Automatic conversion script
Id: cif_fix_values 1891 2012-01-12 08:04:46Z andrius 
;
_cod_original_sg_symbol_H-M 'Pbca '
_cod_database_code 7152508

loop_
_symmetry_equiv_pos_as_xyz
'x, y, z'
'-x+1/2, -y, z+1/2'
'-x, y+1/2, -z+1/2'
'x+1/2, -y+1/2, -z'
'-x, -y, -z'
'x-1/2, y, -z-1/2'
'x, -y-1/2, z-1/2'
'-x-1/2, y-1/2, z'

loop_
_atom_site_label
_atom_site_type_symbol
_atom_site_fract_x
_atom_site_fract_y
_atom_site_fract_z
_atom_site_U_iso_or_equiv
_atom_site_adp_type
_atom_site_occupancy
_atom_site_symmetry_multiplicity
_atom_site_calc_flag
_atom_site_refinement_flags
C2 C 0.3346(2) 0.59111(10) 0.32542(6) 0.0184(3) Uani 1 1 d .
H2 H 0.3900 0.6459 0.3260 0.022 Uiso 1 1 calc R
C3 C 0.4352(2) 0.52943(10) 0.29653(6) 0.0200(4) Uani 1 1 d .
H3 H 0.5580 0.5410 0.2777 0.024 Uiso 1 1 calc R
C4 C 0.3522(2) 0.44867(10) 0.29540(6) 0.0185(3) Uani 1 1 d .
H4 H 0.4162 0.4048 0.2748 0.022 Uiso 1 1 calc R
C5 C 0.1787(2) 0.43395(9) 0.32423(6) 0.0181(3) Uani 1 1 d .
H5 H 0.1238 0.3791 0.3243 0.022 Uiso 1 1 calc R
C6 C 0.0787(2) 0.49882(9) 0.35410(6) 0.0164(3) Uani 1 1 d .
C7 C -0.0968(2) 0.48329(9) 0.38611(6) 0.0180(3) Uani 1 1 d .
H7 H -0.1622 0.4309 0.3819 0.022 Uiso 1 1 calc R
C8 C -0.1758(2) 0.54184(9) 0.42320(6) 0.0167(3) Uani 1 1 d .
C9 C -0.0973(2) 0.68933(10) 0.32178(7) 0.0209(4) Uani 1 1 d .
H9A H -0.0049 0.7055 0.2904 0.025 Uiso 1 1 calc R
H9B H -0.1789 0.6419 0.3076 0.025 Uiso 1 1 calc R
C10 C -0.2355(3) 0.76344(11) 0.33432(7) 0.0277(4) Uani 1 1 d .
H10A H -0.3232 0.7494 0.3667 0.042 Uiso 1 1 calc R
H10B H -0.3161 0.7755 0.3001 0.042 Uiso 1 1 calc R
H10C H -0.1556 0.8128 0.3442 0.042 Uiso 1 1 calc R
C11 C 0.1736(2) 0.72914(9) 0.40423(7) 0.0200(4) Uani 1 1 d .
H11A H 0.2560 0.7534 0.3730 0.024 Uiso 1 1 calc R
H11B H 0.0870 0.7744 0.4191 0.024 Uiso 1 1 calc R
C12 C 0.3124(3) 0.70124(11) 0.45289(8) 0.0281(4) Uani 1 1 d .
H12A H 0.2330 0.6796 0.4851 0.042 Uiso 1 1 calc R
H12B H 0.3917 0.7491 0.4660 0.042 Uiso 1 1 calc R
H12C H 0.4014 0.6571 0.4387 0.042 Uiso 1 1 calc R
C13 C -0.3399(2) 0.51954(9) 0.46335(6) 0.0166(3) Uani 1 1 d .
C14 C -0.4915(2) 0.46572(9) 0.44537(6) 0.0171(3) Uani 1 1 d .
H14 H -0.4861 0.4419 0.4079 0.021 Uiso 1 1 calc R
C15 C -0.3501(2) 0.55349(9) 0.51864(6) 0.0171(3) Uani 1 1 d .
H15 H -0.2479 0.5900 0.5317 0.021 Uiso 1 1 calc R
B1 B 0.0333(3) 0.65739(11) 0.37664(7) 0.0178(4) Uani 1 1 d .
N1 N 0.15950(18) 0.57776(7) 0.35325(5) 0.0166(3) Uani 1 1 d .
N2 N -0.1019(2) 0.61982(8) 0.42446(6) 0.0191(3) Uani 1 1 d .
H1 H -0.156(3) 0.6534(11) 0.4503(8) 0.031(5) Uiso 1 1 d .

loop_
_atom_site_aniso_label
_atom_site_aniso_U_11
_atom_site_aniso_U_22
_atom_site_aniso_U_33
_atom_site_aniso_U_23
_atom_site_aniso_U_13
_atom_site_aniso_U_12
C2 0.0188(8) 0.0192(8) 0.0173(8) 0.0012(6) 0.0013(6) -0.0023(6)
C3 0.0180(8) 0.0240(9) 0.0179(8) 0.0005(6) 0.0009(6) 0.0000(7)
C4 0.0203(8) 0.0202(8) 0.0150(7) -0.0007(6) -0.0009(6) 0.0052(7)
C5 0.0201(8) 0.0161(8) 0.0182(8) 0.0011(6) -0.0034(6) 0.0004(6)
C6 0.0175(7) 0.0166(7) 0.0151(7) 0.0012(6) -0.0030(6) 0.0008(6)
C7 0.0180(8) 0.0159(8) 0.0201(8) -0.0004(6) -0.0003(6) -0.0029(6)
C8 0.0160(7) 0.0175(8) 0.0168(7) 0.0014(6) -0.0027(6) -0.0010(6)
C9 0.0218(8) 0.0193(8) 0.0218(8) -0.0008(7) 0.0015(7) -0.0005(7)
C10 0.0268(9) 0.0243(9) 0.0322(10) 0.0004(8) -0.0022(8) 0.0037(7)
C11 0.0215(8) 0.0167(8) 0.0217(8) -0.0010(7) 0.0035(7) 0.0004(6)
C12 0.0272(9) 0.0253(9) 0.0316(10) -0.0051(7) -0.0046(7) 0.0003(8)
C13 0.0168(8) 0.0151(7) 0.0179(8) 0.0036(6) 0.0003(6) 0.0020(6)
C14 0.0198(8) 0.0164(8) 0.0150(7) -0.0003(6) 0.0000(6) 0.0008(6)
C15 0.0174(8) 0.0158(8) 0.0182(8) 0.0009(6) -0.0023(6) -0.0018(6)
B1 0.0195(9) 0.0141(9) 0.0197(9) -0.0003(7) 0.0030(7) 0.0010(7)
N1 0.0175(7) 0.0160(7) 0.0162(6) 0.0005(5) -0.0003(5) 0.0003(5)
N2 0.0227(7) 0.0148(7) 0.0197(7) -0.0024(5) 0.0048(6) -0.0007(6)

loop_
_atom_type_symbol
_atom_type_description
_atom_type_scat_dispersion_real
_atom_type_scat_dispersion_imag
_atom_type_scat_source
C C 0.0033 0.0016 'International Tables Vol C Tables 4.2.6.8 and 6.1.1.4'
H H 0.0000 0.0000 'International Tables Vol C Tables 4.2.6.8 and 6.1.1.4'
B B 0.0013 0.0007 'International Tables Vol C Tables 4.2.6.8 and 6.1.1.4'
N N 0.0061 0.0033 'International Tables Vol C Tables 4.2.6.8 and 6.1.1.4'

loop_
_geom_angle_atom_site_label_1
_geom_angle_atom_site_label_2
_geom_angle_atom_site_label_3
_geom_angle
_geom_angle_site_symmetry_1
N1 C2 C3 123.16(14) .
N1 C2 H2 118.4 .
C3 C2 H2 118.4 .
C2 C3 C4 118.23(14) .
C2 C3 H3 120.9 .
C4 C3 H3 120.9 .
C5 C4 C3 119.22(14) .
C5 C4 H4 120.4 .
C3 C4 H4 120.4 .
C4 C5 C6 121.28(14) .
C4 C5 H5 119.4 .
C6 C5 H5 119.4 .
N1 C6 C7 119.86(13) .
N1 C6 C5 118.51(13) .
C7 C6 C5 121.59(14) .
C8 C7 C6 122.00(14) .
C8 C7 H7 119.0 .
C6 C7 H7 119.0 .
N2 C8 C7 120.10(14) .
N2 C8 C13 118.90(14) .
C7 C8 C13 120.99(14) .
C10 C9 B1 114.83(13) .
C10 C9 H9A 108.6 .
B1 C9 H9A 108.6 .
C10 C9 H9B 108.6 .
B1 C9 H9B 108.6 .
H9A C9 H9B 107.5 .
C9 C10 H10A 109.5 .
C9 C10 H10B 109.5 .
H10A C10 H10B 109.5 .
C9 C10 H10C 109.5 .
H10A C10 H10C 109.5 .
H10B C10 H10C 109.5 .
C12 C11 B1 116.19(13) .
C12 C11 H11A 108.2 .
B1 C11 H11A 108.2 .
C12 C11 H11B 108.2 .
B1 C11 H11B 108.2 .
H11A C11 H11B 107.4 .
C11 C12 H12A 109.5 .
C11 C12 H12B 109.5 .
H12A C12 H12B 109.5 .
C11 C12 H12C 109.5 .
H12A C12 H12C 109.5 .
H12B C12 H12C 109.5 .
C15 C13 C14 118.59(14) .
C15 C13 C8 121.31(14) .
C14 C13 C8 120.06(13) .
C15 C14 C13 121.04(14) 5_466
C15 C14 H14 119.5 5_466
C13 C14 H14 119.5 .
C14 C15 C13 120.37(14) 5_466
C14 C15 H15 119.8 5_466
C13 C15 H15 119.8 .
N2 B1 C11 109.37(13) .
N2 B1 N1 103.99(12) .
C11 B1 N1 112.54(12) .
N2 B1 C9 111.36(13) .
C11 B1 C9 113.72(13) .
N1 B1 C9 105.41(12) .
C2 N1 C6 119.56(13) .
C2 N1 B1 119.26(12) .
C6 N1 B1 120.55(12) .
C8 N2 B1 124.00(13) .
C8 N2 H1 115.3(12) .
B1 N2 H1 119.4(12) .

loop_
_geom_bond_atom_site_label_1
_geom_bond_atom_site_label_2
_geom_bond_distance
_geom_bond_site_symmetry_2
C2 N1 1.3583(19) .
C2 C3 1.369(2) .
C2 H2 0.9500 .
C3 C4 1.405(2) .
C3 H3 0.9500 .
C4 C5 1.364(2) .
C4 H4 0.9500 .
C5 C6 1.415(2) .
C5 H5 0.9500 .
C6 N1 1.3718(19) .
C6 C7 1.415(2) .
C7 C8 1.376(2) .
C7 H7 0.9500 .
C8 N2 1.340(2) .
C8 C13 1.486(2) .
C9 C10 1.531(2) .
C9 B1 1.627(2) .
C9 H9A 0.9900 .
C9 H9B 0.9900 .
C10 H10A 0.9800 .
C10 H10B 0.9800 .
C10 H10C 0.9800 .
C11 C12 1.530(2) .
C11 B1 1.615(2) .
C11 H11A 0.9900 .
C11 H11B 0.9900 .
C12 H12A 0.9800 .
C12 H12B 0.9800 .
C12 H12C 0.9800 .
C13 C15 1.394(2) .
C13 C14 1.396(2) .
C14 C15 1.386(2) 5_466
C14 H14 0.9500 .
C15 C14 1.386(2) 5_466
C15 H15 0.9500 .
B1 N2 1.554(2) .
B1 N1 1.621(2) .
N2 H1 0.881(19) .
